data_4030448
loop_
_publ_author_name
'Desmarteau, D. D.'
'Zuberi, S. S.'
'Pennington, W. T.'
'Randolph, B. B.'

_publ_section_title
;
 Structural studies of silver (I) salts of the cyclic sulfonimides
 (CF2)n(SO2)2NH (n = 3, 4)
;
_journal_name_full 'European Journal of Solid State and Inorganic Chemistry'
_journal_page_first 777
_journal_page_last 789
_journal_volume 29
_journal_year 1992
_chemical_formula_sum 'C4 H2 Ag F6 N O5 S2'
_chemical_formula_weight 430.05
_space_group_IT_number 14
_symmetry_cell_setting monoclinic
_symmetry_Int_Tables_number 14
_symmetry_space_group_name_Hall '-P 2ybc'
_symmetry_space_group_name_H-M 'P 1 21/c 1'
_cell_angle_alpha 90
_cell_angle_beta 103.13(1)
_cell_angle_gamma 90
_cell_formula_units_Z 4
_cell_length_a 12.651(2)
_cell_length_b 7.453(2)
_cell_length_c 12.682(2)
_cell_volume 1164.5(4)
_diffrn_ambient_temperature 294
_diffrn_radiation_probe x-ray
_diffrn_radiation_type MoK\a
_diffrn_radiation_wavelength 0.71069
_exptl_absorpt_coefficient_mu 2.19
_exptl_crystal_density_diffrn 2.67
_exptl_crystal_F_000 896
_refine_ls_number_reflns 1813
_refine_ls_R_factor_gt 0.0517
_refine_ls_wR_factor_gt 0.0756
_cod_data_source_file EJSSIC-1992-29-777-789-2.cif
_cod_data_source_block 2
_cod_original_sg_symbol_H-M 'P 21/c'
_cod_database_code 4030448

loop_
_symmetry_equiv_pos_site_id
_symmetry_equiv_pos_as_xyz
1 x,y,z
2 -x,1/2+y,1/2-z
3 -x,-y,-z
4 x,1/2-y,1/2+z

loop_
_atom_site_label
_atom_site_type_symbol
_atom_site_thermal_displace_type
_atom_site_fract_x
_atom_site_fract_y
_atom_site_fract_z
_atom_site_occupancy
_atom_site_U_iso_or_equiv
Ag Ag Uiso 0.93510(10) 0.12340(10) 0.80540(10) 1.000 0.0430(10)
S1 S Uiso 0.8271(2) 0.4874(2) 0.90430(10) 1.000 0.0290(10)
S2 S Uiso 0.83820(10) 0.1840(2) 1.03470(10) 1.000 0.0280(10)
F1 F Uiso 0.6447(5) 0.6322(6) 0.8129(5) 1.000 0.067(2)
F2 F Uiso 0.6601(4) 0.5755(7) 0.9848(5) 1.000 0.060(2)
F3 F Uiso 0.5032(4) 0.3986(8) 0.8307(5) 1.000 0.065(2)
F4 F Uiso 0.6323(4) 0.2688(7) 0.7710(3) 1.000 0.051(2)
F5 F Uiso 0.5816(4) 0.2620(8) 1.0311(4) 1.000 0.056(2)
F6 F Uiso 0.5274(4) 0.0754(8) 0.8968(4) 1.000 0.063(2)
F7 F Uiso 0.7219(4) -0.0311(6) 0.8970(4) 1.000 0.051(2)
F8 F Uiso 0.6896(4) -0.0385(7) 1.0586(4) 1.000 0.055(2)
O1 O Uiso 0.8443(6) 0.5224(8) 0.7985(4) 1.000 0.050(2)
O2 O Uiso 0.8751(5) 0.6062(7) 0.9900(4) 1.000 0.040(2)
O3 O Uiso 0.9149(5) 0.0411(8) 1.0626(4) 1.000 0.047(2)
O4 O Uiso 0.8194(4) 0.3065(7) 1.1169(4) 1.000 0.035(2)
O5 O Uiso 1.0864(5) 0.3362(7) 0.7848(4) 1.000 0.039(2)
N1 N Uiso 0.8559(5) 0.2827(7) 0.9278(5) 1.000 0.029(2)
C1 C Uiso 0.6783(6) 0.5100(10) 0.8910(6) 1.000 0.040(3)
C2 C Uiso 0.6068(6) 0.3420(10) 0.8587(7) 1.000 0.042(3)
C3 C Uiso 0.6078(6) 0.1870(10) 0.9439(6) 1.000 0.039(3)
C4 C Uiso 0.7090(6) 0.0720(10) 0.9805(6) 1.000 0.035(2)

loop_
_atom_type_symbol
_atom_type_description
_atom_type_scat_dispersion_real
_atom_type_scat_dispersion_imag
_atom_type_scat_source
C C 0.0033 0.0016 ' International Tables Vol C Tables 4.2.6.8 and 6.1.1.4'
Ag Ag -0.8971 1.1015 ' International Tables Vol C Tables 4.2.6.8 and 6.1.1.4'
F F 0.0171 0.0103 ' International Tables Vol C Tables 4.2.6.8 and 6.1.1.4'
N N 0.0061 0.0033 ' International Tables Vol C Tables 4.2.6.8 and 6.1.1.4'
O O 0.0106 0.0060 ' International Tables Vol C Tables 4.2.6.8 and 6.1.1.4'
S S 0.1246 0.1234 ' International Tables Vol C Tables 4.2.6.8 and 6.1.1.4'

loop_
_geom_angle_atom_site_label_1
_geom_angle_atom_site_label_2
_geom_angle_atom_site_label_3
_geom_angle
_geom_angle_site_symmetry_1
_geom_angle_site_symmetry_3
_geom_angle_publ_flag
O5 Ag N1 101.32(19) . . yes
O5 Ag O5 120.7(2) . 2_746 yes
O3 Ag O5 84.37(19) 3_757 . yes
O4 Ag O5 93.49(17) 4_554 . yes
O5 Ag N1 137.9(2) 2_746 . yes
O3 Ag N1 100.1(2) 3_757 . yes
O4 Ag N1 105.94(19) 4_554 . yes
O3 Ag O5 82.60(19) 3_757 2_746 yes
O4 Ag O5 76.06(17) 4_554 2_746 yes
O3 Ag O4 153.78(18) 3_757 4_554 yes
O1 S1 O2 118.2(4) . . yes
O1 S1 N1 106.0(3) . . yes
O1 S1 C1 105.4(4) . . yes
O2 S1 N1 114.5(3) . . yes
O2 S1 C1 105.1(4) . . yes
N1 S1 C1 106.8(3) . . yes
O3 S2 O4 120.4(3) . . yes
O3 S2 N1 109.5(3) . . yes
O3 S2 C4 104.6(4) . . yes
O4 S2 N1 113.4(3) . . yes
O4 S2 C4 106.3(3) . . yes
N1 S2 C4 100.2(3) . . yes
Ag O3 S2 152.3(3) 3_757 . yes
Ag O4 S2 130.6(3) 4_555 . yes
Ag O5 Ag 126.5(3) . 2_756 yes
Ag N1 S1 118.5(3) . . yes
Ag N1 S2 119.3(3) . . yes
S1 N1 S2 122.1(4) . . yes
S1 C1 F1 105.8(5) . . yes
S1 C1 F2 108.9(5) . . yes
S1 C1 C2 118.1(5) . . yes
F1 C1 F2 108.4(6) . . yes
F1 C1 C2 106.6(6) . . yes
F2 C1 C2 108.6(6) . . yes
F3 C2 F4 108.2(7) . . yes
F3 C2 C1 107.0(6) . . yes
F3 C2 C3 105.4(6) . . yes
F4 C2 C1 108.2(6) . . yes
F4 C2 C3 107.7(6) . . yes
C1 C2 C3 119.9(7) . . no
F5 C3 F6 108.6(6) . . yes
F5 C3 C2 107.0(6) . . yes
F5 C3 C4 109.3(6) . . yes
F6 C3 C2 105.1(6) . . yes
F6 C3 C4 106.6(6) . . yes
C2 C3 C4 119.7(6) . . no
S2 C4 F7 107.4(5) . . yes
S2 C4 F8 107.4(5) . . yes
S2 C4 C3 118.5(5) . . yes
F7 C4 F8 107.6(6) . . yes
F7 C4 C3 109.0(6) . . yes
F8 C4 C3 106.6(6) . . yes

loop_
_geom_bond_atom_site_label_1
_geom_bond_atom_site_label_2
_geom_bond_distance
_geom_bond_site_symmetry_2
_geom_bond_publ_flag
Ag O5 2.545(6) . yes
Ag N1 2.352(6) . yes
Ag O5 2.413(5) 2_746 yes
Ag O3 2.542(6) 3_757 yes
Ag O4 2.557(5) 4_554 yes
S1 O1 1.431(6) . yes
S1 O2 1.426(5) . yes
S1 N1 1.581(6) . yes
S1 C1 1.859(8) . yes
S2 O3 1.430(6) . yes
S2 O4 1.446(5) . yes
S2 N1 1.602(6) . yes
S2 C4 1.825(8) . yes
F1 C1 1.342(9) . yes
F2 C1 1.353(10) . yes
F3 C2 1.346(10) . yes
F4 C2 1.342(9) . yes
F5 C3 1.346(9) . yes
F6 C3 1.344(9) . yes
F7 C4 1.348(9) . yes
F8 C4 1.353(9) . yes
C1 C2 1.545(11) . no
C2 C3 1.580(11) . no
C3 C4 1.523(11) . no

loop_
_geom_torsion_atom_site_label_1
_geom_torsion_atom_site_label_2
_geom_torsion_atom_site_label_3
_geom_torsion_atom_site_label_4
_geom_torsion
_geom_torsion_site_symmetry_1
_geom_torsion_site_symmetry_3
_geom_torsion_site_symmetry_4
_geom_torsion_publ_flag
N1 Ag O5 Ag -69.9(3) . . 2_756 no
O5 Ag O5 Ag 113.0(3) 2_746 . 2_756 no
O3 Ag O5 Ag -169.1(3) 3_757 . 2_756 no
O4 Ag O5 Ag 37.1(3) 4_554 . 2_756 no
O5 Ag N1 S1 48.8(4) . . . no
O5 Ag N1 S2 -128.3(4) . . . no
O5 Ag N1 S1 -134.9(3) 2_746 . . no
O5 Ag N1 S2 48.0(5) 2_746 . . no
O3 Ag N1 S1 135.0(4) 3_757 . . no
O3 Ag N1 S2 -42.1(4) 3_757 . . no
O4 Ag N1 S1 -48.2(4) 4_554 . . no
O4 Ag N1 S2 134.7(3) 4_554 . . no
O5 Ag O5 Ag 40.3(3) . 2_746 2_746 no
N1 Ag O5 Ag -135.5(3) . 2_746 2_746 no
O5 Ag O3 S2 -101.5(8) . 3_757 3_757 no
N1 Ag O3 S2 157.9(8) . 3_757 3_757 no
O5 Ag O4 S2 -1.5(4) . 4_554 4_554 no
N1 Ag O4 S2 101.3(4) . 4_554 4_554 no
O1 S1 N1 Ag 8.1(5) . . . no
O1 S1 N1 S2 -174.9(5) . . . no
O2 S1 N1 Ag -124.0(4) . . . no
O2 S1 N1 S2 53.0(6) . . . no
C1 S1 N1 Ag 120.1(4) . . . no
C1 S1 N1 S2 -62.9(5) . . . no
O1 S1 C1 F1 -30.7(6) . . . no
O1 S1 C1 F2 -147.0(5) . . . no
O1 S1 C1 C2 88.6(6) . . . no
O2 S1 C1 F1 94.9(5) . . . no
O2 S1 C1 F2 -21.5(6) . . . no
O2 S1 C1 C2 -145.9(6) . . . no
N1 S1 C1 F1 -143.1(5) . . . no
N1 S1 C1 F2 100.6(5) . . . no
N1 S1 C1 C2 -23.8(7) . . . no
O4 S2 O3 Ag -8.4(10) . . 3_757 no
N1 S2 O3 Ag 125.7(8) . . 3_757 no
C4 S2 O3 Ag -127.7(8) . . 3_757 no
O3 S2 O4 Ag 19.0(5) . . 4_555 no
N1 S2 O4 Ag -113.5(4) . . 4_555 no
C4 S2 O4 Ag 137.4(4) . . 4_555 no
O3 S2 N1 Ag 25.4(5) . . . no
O3 S2 N1 S1 -151.6(4) . . . no
O4 S2 N1 Ag 162.9(3) . . . no
O4 S2 N1 S1 -14.0(6) . . . no
C4 S2 N1 Ag -84.2(4) . . . no
C4 S2 N1 S1 98.8(5) . . . no
O3 S2 C4 F7 -57.1(5) . . . no
O3 S2 C4 F8 58.4(6) . . . no
O3 S2 C4 C3 179.1(5) . . . no
O4 S2 C4 F7 174.6(5) . . . no
O4 S2 C4 F8 -69.9(5) . . . no
O4 S2 C4 C3 50.8(6) . . . no
N1 S2 C4 F7 56.3(5) . . . no
N1 S2 C4 F8 171.8(5) . . . no
N1 S2 C4 C3 -67.5(6) . . . no
S1 C1 C2 F3 -166.4(5) . . . no
S1 C1 C2 F4 -50.1(8) . . . no
S1 C1 C2 C3 73.8(8) . . . no
F1 C1 C2 F3 -47.6(8) . . . no
F1 C1 C2 F4 68.8(8) . . . no
F1 C1 C2 C3 -167.4(6) . . . no
F2 C1 C2 F3 69.0(8) . . . no
F2 C1 C2 F4 -174.6(6) . . . no
F2 C1 C2 C3 -50.7(9) . . . no
F3 C2 C3 F5 -64.4(8) . . . no
F3 C2 C3 F6 51.0(8) . . . no
F3 C2 C3 C4 170.7(6) . . . no
F4 C2 C3 F5 -179.7(6) . . . no
F4 C2 C3 F6 -64.3(7) . . . no
F4 C2 C3 C4 55.4(9) . . . no
C1 C2 C3 F5 56.1(9) . . . no
C1 C2 C3 F6 171.5(6) . . . no
C1 C2 C3 C4 -68.8(9) . . . no
F5 C3 C4 S2 -69.5(7) . . . no
F5 C3 C4 F7 167.4(6) . . . no
F5 C3 C4 F8 51.5(8) . . . no
F6 C3 C4 S2 173.2(5) . . . no
F6 C3 C4 F7 50.2(8) . . . no
F6 C3 C4 F8 -65.7(7) . . . no
C2 C3 C4 S2 54.3(8) . . . no
C2 C3 C4 F7 -68.7(8) . . . no
C2 C3 C4 F8 175.4(6) . . . no
